data_2204391
loop_
_publ_author_name
'Fu, Ai-Yun'
'Wang, Da-Qi'
'Wang, Fu-Ming'

_publ_section_title
;
 Bis(ethylenediamine-\k^2^<i>N,N</i>')(thiosulfato-\k<i>S</i>)copper(II)
;
_journal_issue 10
_journal_name_full 'Acta Crystallographica Section E'
_journal_page_first m1527
_journal_page_last m1529
_journal_paper_doi 10.1107/S1600536804022184
_journal_volume 60
_journal_year 2004
_chemical_formula_iupac '[Cu (S2 O3) (C2 H8 N2)2]'
_chemical_formula_moiety 'C4 H16 Cu N4 O3 S2'
_chemical_formula_sum 'C4 H16 Cu N4 O3 S2'
_chemical_formula_weight 295.87
_chemical_name_systematic
;
Di(ethylendiamine-\k2N,N^'^)(thiosulfato-\kS) copper(II)
;
_space_group_IT_number 14
_symmetry_cell_setting monoclinic
_symmetry_space_group_name_Hall '-P 2yn'
_symmetry_space_group_name_H-M 'P 1 21/n 1'
_atom_sites_solution_hydrogens geom
_atom_sites_solution_primary direct
_atom_sites_solution_secondary difmap
_audit_creation_method SHELXL-97
_cell_angle_alpha 90.00
_cell_angle_beta 94.216(4)
_cell_angle_gamma 90.00
_cell_formula_units_Z 4
_cell_length_a 6.613(2)
_cell_length_b 11.858(4)
_cell_length_c 13.936(5)
_cell_measurement_reflns_used 1942
_cell_measurement_temperature 293(2)
_cell_measurement_theta_max 26.359
_cell_measurement_theta_min 2.931
_cell_volume 1089.9(6)
_computing_cell_refinement 'SAINT (Siemens, 1996)'
_computing_data_collection 'SMART (Siemens, 1996)'
_computing_data_reduction SAINT
_computing_molecular_graphics 'SHELXTL (Sheldrick, 1997b)'
_computing_publication_material SHELXTL
_computing_structure_refinement 'SHELXL97 (Sheldrick, 1997a)'
_computing_structure_solution 'SHELXS97 (Sheldrick, 1990)'
_diffrn_ambient_temperature 293(2)
_diffrn_measured_fraction_theta_full 0.986
_diffrn_measured_fraction_theta_max 0.986
_diffrn_measurement_device_type 'Bruker SMART CCD area-detector'
_diffrn_measurement_method '\f and \o scans'
_diffrn_radiation_monochromator graphite
_diffrn_radiation_source 'fine-focus sealed tube'
_diffrn_radiation_type MoK\a
_diffrn_radiation_wavelength 0.71073
_diffrn_reflns_av_R_equivalents 0.0338
_diffrn_reflns_av_sigmaI/netI 0.0390
_diffrn_reflns_limit_h_max 7
_diffrn_reflns_limit_h_min -6
_diffrn_reflns_limit_k_max 14
_diffrn_reflns_limit_k_min -11
_diffrn_reflns_limit_l_max 16
_diffrn_reflns_limit_l_min -16
_diffrn_reflns_number 5507
_diffrn_reflns_theta_full 25.03
_diffrn_reflns_theta_max 25.03
_diffrn_reflns_theta_min 3.32
_diffrn_standards_decay_% 0
_diffrn_standards_number 0
_exptl_absorpt_coefficient_mu 2.377
_exptl_absorpt_correction_T_max 0.703
_exptl_absorpt_correction_T_min 0.535
_exptl_absorpt_correction_type multi-scan
_exptl_absorpt_process_details '(SADABS; Sheldrick, 1996)'
_exptl_crystal_colour blue
_exptl_crystal_density_diffrn 1.803
_exptl_crystal_density_method 'not measured'
_exptl_crystal_description block
_exptl_crystal_F_000 612
_exptl_crystal_size_max 0.29
_exptl_crystal_size_mid 0.17
_exptl_crystal_size_min 0.15
_refine_diff_density_max 0.563
_refine_diff_density_min -0.756
_refine_ls_extinction_method none
_refine_ls_goodness_of_fit_ref 0.934
_refine_ls_hydrogen_treatment constr
_refine_ls_matrix_type full
_refine_ls_number_parameters 127
_refine_ls_number_reflns 1893
_refine_ls_number_restraints 0
_refine_ls_restrained_S_all 0.934
_refine_ls_R_factor_all 0.0534
_refine_ls_R_factor_gt 0.0382
_refine_ls_shift/su_max <0.001
_refine_ls_shift/su_mean <0.001
_refine_ls_structure_factor_coef Fsqd
_refine_ls_weighting_details 'calc w = 1/[\s^2^(Fo^2^)+(0.0621P)^2^] where P = (Fo^2^+2Fc^2^)/3'
_refine_ls_weighting_scheme calc
_refine_ls_wR_factor_gt 0.0919
_refine_ls_wR_factor_ref 0.0993
_reflns_number_gt 1356
_reflns_number_total 1893
_reflns_threshold_expression I>2\s(I)
_cod_data_source_file su6138.cif
_cod_data_source_block I
_cod_depositor_comments
;
 Replacing the "\K" substring with the "\k" substring in the
 _chemical_name_systematic data item value.

 Antanas Vaitkus,
 2017-03-29

The following automatic conversions were performed:
'_symmetry_cell_setting' value 'Monoclinic' changed to 'monoclinic'
according to '/home/saulius/struct/CIF-dictionaries/cif_core.dic'
dictionary named 'cif_core.dic' version 2.4.1 from 2010-06-29.

Automatic conversion script
Id: cif_fix_enum 1527 2010-12-29 10:47:43Z saulius 

The following automatic conversions were performed:

'_symmetry_cell_setting' value 'Monoclinic' changed to 'monoclinic'
according to /home/saulius/struct/CIF-dictionaries/cif_core.dic
dictionary named 'cif_core.dic' version 2.4.1 from 2010-06-29.

Automatic conversion script
Id: cif_fix_values 1715 2011-07-08 13:25:40Z adriana 
;
_cod_original_cell_volume 1089.8(6)
_cod_original_sg_symbol_H-M 'P 21/n'
_cod_database_code 2204391
_cod_database_fobs_code 2204391

loop_
_symmetry_equiv_pos_as_xyz
'x, y, z'
'-x+1/2, y+1/2, -z+1/2'
'-x, -y, -z'
'x-1/2, -y-1/2, z-1/2'

loop_
_atom_site_label
_atom_site_fract_x
_atom_site_fract_y
_atom_site_fract_z
_atom_site_U_iso_or_equiv
_atom_site_adp_type
_atom_site_calc_flag
_atom_site_refinement_flags
_atom_site_occupancy
_atom_site_type_symbol
Cu1 0.23342(6) 0.37955(4) 0.25294(3) 0.03270(19) Uani d . 1 Cu
N1 0.4436(4) 0.3795(2) 0.3655(2) 0.0316(7) Uani d . 1 N
H1A 0.5159 0.3152 0.3664 0.038 Uiso calc R 1 H
H1B 0.5292 0.4380 0.3609 0.038 Uiso calc R 1 H
N2 0.0405(4) 0.3327(2) 0.35177(19) 0.0301(6) Uani d . 1 N
H2A -0.0506 0.3878 0.3590 0.036 Uiso calc R 1 H
H2B -0.0270 0.2701 0.3316 0.036 Uiso calc R 1 H
N3 0.4317(4) 0.4086(2) 0.15242(19) 0.0288(6) Uani d . 1 N
H3A 0.5062 0.4703 0.1682 0.035 Uiso calc R 1 H
H3B 0.5163 0.3495 0.1491 0.035 Uiso calc R 1 H
N4 0.0265(4) 0.3659(2) 0.1398(2) 0.0321(7) Uani d . 1 N
H4A -0.0556 0.3067 0.1481 0.039 Uiso calc R 1 H
H4B -0.0498 0.4287 0.1343 0.039 Uiso calc R 1 H
O1 -0.2113(4) 0.7270(2) 0.2982(2) 0.0639(9) Uani d . 1 O
O2 -0.2132(4) 0.5309(2) 0.3329(2) 0.0553(8) Uani d . 1 O
O3 -0.2276(5) 0.5910(3) 0.1707(2) 0.0784(11) Uani d . 1 O
S1 -0.14657(12) 0.61659(7) 0.26698(6) 0.0256(2) Uani d . 1 S
S2 0.15847(13) 0.61592(7) 0.27158(8) 0.0377(3) Uani d . 1 S
C1 0.3348(5) 0.3892(3) 0.4536(2) 0.0339(8) Uani d . 1 C
H1C 0.2895 0.4662 0.4616 0.041 Uiso calc R 1 H
H1D 0.4237 0.3688 0.5093 0.041 Uiso calc R 1 H
C2 0.1548(5) 0.3105(3) 0.4441(2) 0.0374(9) Uani d . 1 C
H2C 0.2006 0.2328 0.4466 0.045 Uiso calc R 1 H
H2D 0.0688 0.3230 0.4966 0.045 Uiso calc R 1 H
C3 0.3184(5) 0.4255(3) 0.0591(2) 0.0371(8) Uani d . 1 C
H3C 0.4040 0.4080 0.0075 0.044 Uiso calc R 1 H
H3D 0.2760 0.5036 0.0525 0.044 Uiso calc R 1 H
C4 0.1363(6) 0.3499(3) 0.0531(3) 0.0397(9) Uani d . 1 C
H4C 0.0487 0.3682 -0.0037 0.048 Uiso calc R 1 H
H4D 0.1784 0.2718 0.0483 0.048 Uiso calc R 1 H

loop_
_atom_site_aniso_label
_atom_site_aniso_U_11
_atom_site_aniso_U_22
_atom_site_aniso_U_33
_atom_site_aniso_U_12
_atom_site_aniso_U_13
_atom_site_aniso_U_23
Cu1 0.0209(3) 0.0508(3) 0.0264(3) -0.00972(19) 0.00164(17) 0.00214(19)
N1 0.0252(15) 0.0331(16) 0.0364(16) -0.0048(12) 0.0012(12) 0.0001(12)
N2 0.0269(15) 0.0287(15) 0.0352(16) -0.0039(13) 0.0048(12) 0.0014(13)
N3 0.0238(15) 0.0284(16) 0.0344(16) -0.0024(12) 0.0031(12) 0.0024(12)
N4 0.0217(15) 0.0388(18) 0.0362(16) -0.0062(12) 0.0043(12) 0.0020(12)
O1 0.0254(13) 0.0318(15) 0.135(3) 0.0070(12) 0.0084(15) -0.0178(17)
O2 0.0358(15) 0.0499(17) 0.082(2) 0.0017(13) 0.0193(14) 0.0256(15)
O3 0.0515(19) 0.143(3) 0.0387(17) -0.002(2) -0.0122(14) -0.0069(19)
S1 0.0210(4) 0.0241(5) 0.0318(5) 0.0000(3) 0.0025(3) -0.0004(3)
S2 0.0215(5) 0.0248(5) 0.0678(7) 0.0009(4) 0.0090(4) 0.0000(4)
C1 0.035(2) 0.038(2) 0.0284(18) 0.0002(16) -0.0002(15) -0.0002(16)
C2 0.038(2) 0.040(2) 0.0336(19) -0.0044(17) 0.0039(15) 0.0096(16)
C3 0.033(2) 0.045(2) 0.034(2) -0.0084(17) 0.0056(15) 0.0063(17)
C4 0.036(2) 0.050(2) 0.033(2) -0.0082(18) -0.0006(16) -0.0027(17)

loop_
_atom_type_symbol
_atom_type_description
_atom_type_scat_dispersion_real
_atom_type_scat_dispersion_imag
_atom_type_scat_source
C C 0.0033 0.0016 'International Tables Vol C Tables 4.2.6.8 and 6.1.1.4'
H H 0.0000 0.0000 'International Tables Vol C Tables 4.2.6.8 and 6.1.1.4'
N N 0.0061 0.0033 'International Tables Vol C Tables 4.2.6.8 and 6.1.1.4'
O O 0.0106 0.0060 'International Tables Vol C Tables 4.2.6.8 and 6.1.1.4'
Cu Cu 0.3201 1.2651 'International Tables Vol C Tables 4.2.6.8 and 6.1.1.4'
S S 0.1246 0.1234 'International Tables Vol C Tables 4.2.6.8 and 6.1.1.4'

loop_
_geom_angle_atom_site_label_1
_geom_angle_atom_site_label_2
_geom_angle_atom_site_label_3
_geom_angle_site_symmetry_3
_geom_angle
_geom_angle_publ_flag
N4 Cu1 N1 . 175.32(11) y
N4 Cu1 N3 . 84.79(11) y
N1 Cu1 N3 . 95.39(11) y
N4 Cu1 N2 . 94.85(11) y
N1 Cu1 N2 . 84.47(11) y
N3 Cu1 N2 . 173.87(11) y
N4 Cu1 S2 . 92.16(8) y
N1 Cu1 S2 . 92.51(8) y
N3 Cu1 S2 . 91.24(8) y
N2 Cu1 S2 . 94.89(9) y
N4 Cu1 S2 2_545 88.98(8) y
N1 Cu1 S2 2_545 86.37(8) y
N3 Cu1 S2 2_545 86.07(8) y
N2 Cu1 S2 2_545 87.80(9) y
S2 Cu1 S2 2_545 176.975(16) y
C1 N1 Cu1 . 107.3(2) ?
C1 N1 H1A . 110.3 ?
Cu1 N1 H1A . 110.3 ?
C1 N1 H1B . 110.3 ?
Cu1 N1 H1B . 110.3 ?
H1A N1 H1B . 108.5 ?
C2 N2 Cu1 . 109.7(2) ?
C2 N2 H2A . 109.7 ?
Cu1 N2 H2A . 109.7 ?
C2 N2 H2B . 109.7 ?
Cu1 N2 H2B . 109.7 ?
H2A N2 H2B . 108.2 ?
C3 N3 Cu1 . 108.9(2) ?
C3 N3 H3A . 109.9 ?
Cu1 N3 H3A . 109.9 ?
C3 N3 H3B . 109.9 ?
Cu1 N3 H3B . 109.9 ?
H3A N3 H3B . 108.3 ?
C4 N4 Cu1 . 107.8(2) ?
C4 N4 H4A . 110.1 ?
Cu1 N4 H4A . 110.1 ?
C4 N4 H4B . 110.1 ?
Cu1 N4 H4B . 110.1 ?
H4A N4 H4B . 108.5 ?
O3 S1 O1 . 111.8(2) ?
O3 S1 O2 . 109.3(2) ?
O1 S1 O2 . 109.21(19) ?
O3 S1 S2 . 109.39(14) ?
O1 S1 S2 . 108.09(11) ?
O2 S1 S2 . 109.00(11) ?
S1 S2 Cu1 . 100.42(4) ?
N1 C1 C2 . 108.0(3) ?
N1 C1 H1C . 110.1 ?
C2 C1 H1C . 110.1 ?
N1 C1 H1D . 110.1 ?
C2 C1 H1D . 110.1 ?
H1C C1 H1D . 108.4 ?
N2 C2 C1 . 108.6(3) ?
N2 C2 H2C . 110.0 ?
C1 C2 H2C . 110.0 ?
N2 C2 H2D . 110.0 ?
C1 C2 H2D . 110.0 ?
H2C C2 H2D . 108.4 ?
N3 C3 C4 . 108.9(3) ?
N3 C3 H3C . 109.9 ?
C4 C3 H3C . 109.9 ?
N3 C3 H3D . 109.9 ?
C4 C3 H3D . 109.9 ?
H3C C3 H3D . 108.3 ?
N4 C4 C3 . 108.7(3) ?
N4 C4 H4C . 110.0 ?
C3 C4 H4C . 110.0 ?
N4 C4 H4D . 110.0 ?
C3 C4 H4D . 110.0 ?
H4C C4 H4D . 108.3 ?

loop_
_geom_bond_atom_site_label_1
_geom_bond_atom_site_label_2
_geom_bond_site_symmetry_2
_geom_bond_distance
_geom_bond_publ_flag
Cu1 N4 . 2.016(3) y
Cu1 N1 . 2.017(3) y
Cu1 N3 . 2.018(3) y
Cu1 N2 . 2.023(3) y
Cu1 S2 . 2.8614(13) y
Cu1 S2 2_545 3.2304(14) y
N1 C1 . 1.473(4) ?
N1 H1A . 0.9000 ?
N1 H1B . 0.9000 ?
N2 C2 . 1.467(4) ?
N2 H2A . 0.9000 ?
N2 H2B . 0.9000 ?
N3 C3 . 1.466(4) ?
N3 H3A . 0.9000 ?
N3 H3B . 0.9000 ?
N4 C4 . 1.468(4) ?
N4 H4A . 0.9000 ?
N4 H4B . 0.9000 ?
O1 S1 . 1.454(3) ?
O2 S1 . 1.459(3) ?
O3 S1 . 1.441(3) ?
S1 S2 . 2.0134(13) ?
C1 C2 . 1.510(5) ?
C1 H1C . 0.9700 ?
C1 H1D . 0.9700 ?
C2 H2C . 0.9700 ?
C2 H2D . 0.9700 ?
C3 C4 . 1.498(5) ?
C3 H3C . 0.9700 ?
C3 H3D . 0.9700 ?
C4 H4C . 0.9700 ?
C4 H4D . 0.9700 ?

loop_
_geom_hbond_atom_site_label_D
_geom_hbond_atom_site_label_H
_geom_hbond_atom_site_label_A
_geom_hbond_site_symmetry_A
_geom_hbond_distance_DH
_geom_hbond_distance_HA
_geom_hbond_distance_DA
_geom_hbond_angle_DHA
N1 H1B O2 1_655 0.90 2.09 2.955(4) 160.9
N2 H2A O2 . 0.90 2.03 2.889(4) 159.8
N2 H2B O1 2_445 0.90 2.46 3.164(4) 134.9
N3 H3B O1 2_545 0.90 2.04 2.888(4) 156.1
N4 H4A O1 2_445 0.90 2.00 2.840(4) 154.9
N4 H4B O3 . 0.90 2.33 3.201(5) 162.5

loop_
_geom_torsion_atom_site_label_1
_geom_torsion_atom_site_label_2
_geom_torsion_atom_site_label_3
_geom_torsion_atom_site_label_4
_geom_torsion
N1 C1 C2 N2 -51.3(4)
N3 C3 C4 N4 50.9(4)
